data_4343237
loop_
_publ_author_name
'Mukherjee, Soumya'
'Joarder, Biplab'
'Desai, Aamod V.'
'Manna, Biplab'
'Krishna, Rajamani'
'Ghosh, Sujit K.'

_publ_section_title
;
 Exploiting Framework Flexibility of a Metal-Organic Framework for
 Selective Adsorption of Styrene over Ethylbenzene.
;
_journal_issue 9
_journal_name_full 'Inorganic chemistry'
_journal_page_first 4403
_journal_page_last 4408
_journal_paper_doi 10.1021/acs.inorgchem.5b00206
_journal_volume 54
_journal_year 2015
_chemical_formula_moiety 'C102 H98 N2 O21 Zn4'
_chemical_formula_sum 'C102 H98 N2 O21 Zn4'
_chemical_formula_weight 1949.11
_chemical_name_systematic
;
 ?
;
_space_group_crystal_system monoclinic
_space_group_IT_number 14
_space_group_name_Hall '-P 2ybc'
_space_group_name_H-M_alt 'P 1 21/c 1'
_symmetry_space_group_name_Hall '-P 2ybc'
_symmetry_space_group_name_H-M 'P 1 21/c 1'
_atom_sites_solution_hydrogens geom
_audit_creation_method SHELXL-2014
_cell_angle_alpha 90
_cell_angle_beta 98.614(2)
_cell_angle_gamma 90
_cell_formula_units_Z 4
_cell_length_a 11.9745(10)
_cell_length_b 32.827(3)
_cell_length_c 25.847(2)
_cell_measurement_temperature 100(2)
_cell_volume 10045.5(15)
_computing_structure_refinement 'SHELXL-2014 (Sheldrick, 2014)'
_diffrn_ambient_temperature 100(2)
_diffrn_measured_fraction_theta_full 1.000
_diffrn_measured_fraction_theta_max 0.992
_diffrn_radiation_type MoK\a
_diffrn_radiation_wavelength 0.71073
_diffrn_reflns_av_R_equivalents 0.0878
_diffrn_reflns_av_unetI/netI 0.0796
_diffrn_reflns_laue_measured_fraction_full 1.000
_diffrn_reflns_laue_measured_fraction_max 0.992
_diffrn_reflns_limit_h_max 15
_diffrn_reflns_limit_h_min -15
_diffrn_reflns_limit_k_max 43
_diffrn_reflns_limit_k_min -41
_diffrn_reflns_limit_l_max 34
_diffrn_reflns_limit_l_min -34
_diffrn_reflns_number 181405
_diffrn_reflns_point_group_measured_fraction_full 1.000
_diffrn_reflns_point_group_measured_fraction_max 0.992
_diffrn_reflns_theta_full 25.242
_diffrn_reflns_theta_max 28.080
_diffrn_reflns_theta_min 1.010
_exptl_absorpt_coefficient_mu 1.011
_exptl_crystal_colour 'Light yellow'
_exptl_crystal_density_diffrn 1.273
_exptl_crystal_description 'Rod shaped'
_exptl_crystal_F_000 3952
_refine_diff_density_max 1.497
_refine_diff_density_min -0.652
_refine_diff_density_rms 0.119
_refine_ls_extinction_method none
_refine_ls_goodness_of_fit_ref 1.061
_refine_ls_hydrogen_treatment constr
_refine_ls_matrix_type full
_refine_ls_number_parameters 1049
_refine_ls_number_reflns 24239
_refine_ls_number_restraints 135
_refine_ls_restrained_S_all 1.063
_refine_ls_R_factor_all 0.1701
_refine_ls_R_factor_gt 0.1094
_refine_ls_shift/su_max 0.011
_refine_ls_shift/su_mean 0.001
_refine_ls_structure_factor_coef Fsqd
_refine_ls_weighting_details 'w=1/[\s^2^(Fo^2^)+(0.1917P)^2^+9.6274P] where P=(Fo^2^+2Fc^2^)/3'
_refine_ls_weighting_scheme calc
_refine_ls_wR_factor_gt 0.3114
_refine_ls_wR_factor_ref 0.3426
_reflns_Friedel_coverage 0.000
_reflns_number_gt 12947
_reflns_number_total 24239
_reflns_threshold_expression 'I > 2\s(I)'
_cod_data_source_file ic5b00206_si_003.cif
_cod_data_source_block Compound1ST
_cod_original_cell_volume 10045.6(15)
_cod_database_code 4343237
_shelx_space_group_comment
;
The symmetry employed for this shelxl refinement is uniquely defined
by the following loop, which should always be used as a source of
symmetry information in preference to the above space-group names.
They are only intended as comments.
;
_shelxl_version_number 2014-3

loop_
_space_group_symop_operation_xyz
'x, y, z'
'-x, y+1/2, -z+1/2'
'-x, -y, -z'
'x, -y-1/2, z-1/2'

loop_
_atom_site_label
_atom_site_type_symbol
_atom_site_fract_x
_atom_site_fract_y
_atom_site_fract_z
_atom_site_U_iso_or_equiv
_atom_site_adp_type
_atom_site_occupancy
_atom_site_site_symmetry_order
_atom_site_calc_flag
_atom_site_refinement_flags_posn
_atom_site_refinement_flags_adp
Zn1 Zn 0.05180(6) 0.44434(2) 0.21149(3) 0.0515(2) Uani 1 1 d . .
Zn2 Zn 0.08555(6) 0.44740(2) 0.33443(3) 0.0537(2) Uani 1 1 d . .
Zn3 Zn 0.10021(6) 0.52715(2) 0.27118(3) 0.0551(2) Uani 1 1 d . .
Zn4 Zn -0.14272(6) 0.48281(2) 0.27047(4) 0.0597(3) Uani 1 1 d . .
C1 C 0.2267(5) 0.5155(3) 0.3777(3) 0.065(2) Uani 1 1 d . .
C2 C 0.3083(6) 0.5329(3) 0.4208(3) 0.065(2) Uani 1 1 d . .
C3 C 0.3169(8) 0.5163(3) 0.4709(3) 0.084(3) Uani 1 1 d . .
H3 H 0.2726 0.4939 0.4765 0.101 Uiso 1 1 calc R U
C4 C 0.3889(9) 0.5322(4) 0.5119(4) 0.104(4) Uani 1 1 d . .
H4 H 0.3917 0.5212 0.5452 0.125 Uiso 1 1 calc R U
C5 C 0.4524(8) 0.5622(4) 0.5045(4) 0.105(4) Uani 1 1 d . .
C6 C 0.4511(7) 0.5811(4) 0.4534(4) 0.115(4) Uani 1 1 d . .
H6 H 0.4989 0.6026 0.4484 0.138 Uiso 1 1 calc R U
C7 C 0.3738(6) 0.5652(3) 0.4117(3) 0.093(3) Uani 1 1 d . .
H7 H 0.3678 0.5767 0.3785 0.112 Uiso 1 1 calc R U
C8 C 0.5769(12) 0.6053(3) 0.5437(4) 0.098(4) Uani 1 1 d . .
C9 C 0.5444(9) 0.6441(4) 0.5330(3) 0.109(4) Uani 1 1 d . .
C10 C 0.6104(12) 0.6788(4) 0.5352(5) 0.131(4) Uani 1 1 d . U
H10 H 0.5727 0.7036 0.5309 0.157 Uiso 1 1 calc R U
C11 C 0.7233(7) 0.6802(3) 0.5428(3) 0.088(3) Uani 1 1 d . U
C12 C 0.7616(13) 0.6390(4) 0.5550(4) 0.128(4) Uani 1 1 d . U
H12 H 0.8396 0.6362 0.5626 0.153 Uiso 1 1 calc R U
C13 C 0.7040(9) 0.6040(3) 0.5572(3) 0.091(3) Uani 1 1 d . U
H13 H 0.7413 0.5797 0.5667 0.110 Uiso 1 1 calc R U
C14 C 0.8116(13) 0.7099(5) 0.5453(5) 0.162(7) Uani 1 1 d . .
C15 C 0.747(3) 0.7536(5) 0.5340(12) 0.37(2) Uani 1 1 d . .
H15A H 0.8023 0.7750 0.5352 0.561 Uiso 1 1 calc R U
H15B H 0.7020 0.7530 0.5001 0.561 Uiso 1 1 calc R U
H15C H 0.6998 0.7584 0.5602 0.561 Uiso 1 1 calc R U
C16 C 0.8699(13) 0.7135(7) 0.6008(5) 0.238(13) Uani 1 1 d . .
H16A H 0.9291 0.7334 0.6025 0.358 Uiso 1 1 calc R U
H16B H 0.8162 0.7219 0.6228 0.358 Uiso 1 1 calc R U
H16C H 0.9015 0.6877 0.6125 0.358 Uiso 1 1 calc R U
C17 C 0.8894(13) 0.7005(7) 0.5052(6) 0.225(11) Uani 1 1 d . .
H17A H 0.9479 0.7207 0.5075 0.337 Uiso 1 1 calc R U
H17B H 0.9227 0.6741 0.5121 0.337 Uiso 1 1 calc R U
H17C H 0.8466 0.7008 0.4707 0.337 Uiso 1 1 calc R U
C18 C 0.2123(5) 0.5050(2) 0.1814(2) 0.0585(17) Uani 1 1 d . .
C19 C 0.2897(7) 0.5163(3) 0.1441(3) 0.086(3) Uani 1 1 d . U
C20 C 0.3802(12) 0.5406(5) 0.1582(4) 0.157(6) Uani 1 1 d . U
H20 H 0.3875 0.5543 0.1900 0.189 Uiso 1 1 calc R U
C21 C 0.4673(10) 0.5458(5) 0.1244(4) 0.133(5) Uani 1 1 d . U
H21 H 0.5344 0.5595 0.1358 0.159 Uiso 1 1 calc R U
C22 C 0.4445(9) 0.5289(4) 0.0736(4) 0.106(3) Uani 1 1 d . .
C23 C 0.3521(8) 0.5075(4) 0.0605(4) 0.100(3) Uani 1 1 d . .
H23 H 0.3346 0.4978 0.0264 0.121 Uiso 1 1 calc R U
C24 C 0.2805(7) 0.4990(3) 0.0962(3) 0.074(2) Uani 1 1 d . .
H24 H 0.2225 0.4804 0.0868 0.089 Uiso 1 1 calc R U
C25 C 0.6090(10) 0.5584(4) 0.0482(5) 0.121(5) Uani 1 1 d . .
C26 C 0.5872(8) 0.5982(4) 0.0263(4) 0.107(4) Uani 1 1 d . U
C27 C 0.6727(10) 0.6258(5) 0.0264(5) 0.137(5) Uani 1 1 d . U
H27 H 0.6577 0.6531 0.0184 0.164 Uiso 1 1 calc R U
C28 C 0.7733(11) 0.6130(5) 0.0377(6) 0.137(5) Uani 1 1 d . U
H28 H 0.8312 0.6313 0.0347 0.165 Uiso 1 1 calc R U
C29 C 0.8032(6) 0.5749(3) 0.0539(3) 0.0657(19) Uani 1 1 d . .
C30 C 0.7255(8) 0.5489(3) 0.0620(4) 0.092(3) Uani 1 1 d . .
H30 H 0.7465 0.5238 0.0770 0.111 Uiso 1 1 calc R U
C31 C 0.9295(8) 0.5666(5) 0.0620(4) 0.120(4) Uani 1 1 d . .
C32 C 0.9485(14) 0.5229(7) 0.0874(8) 0.191(9) Uani 1 1 d . .
H32A H 0.9101 0.5030 0.0640 0.287 Uiso 1 1 calc R U
H32B H 1.0278 0.5169 0.0936 0.287 Uiso 1 1 calc R U
H32C H 0.9189 0.5224 0.1199 0.287 Uiso 1 1 calc R U
C33 C 0.9711(10) 0.5608(5) 0.0114(4) 0.140(5) Uani 1 1 d . .
H33A H 0.9139 0.5476 -0.0129 0.210 Uiso 1 1 calc R U
H33B H 0.9885 0.5868 -0.0024 0.210 Uiso 1 1 calc R U
H33C H 1.0379 0.5442 0.0165 0.210 Uiso 1 1 calc R U
C34 C 0.9919(13) 0.5845(10) 0.1038(7) 0.258(15) Uani 1 1 d . .
H34A H 0.9493 0.5852 0.1324 0.387 Uiso 1 1 calc R U
H34B H 1.0601 0.5692 0.1138 0.387 Uiso 1 1 calc R U
H34C H 1.0106 0.6118 0.0948 0.387 Uiso 1 1 calc R U
C35 C -0.2614(7) 0.4260(3) 0.1174(5) 0.117(5) Uani 1 1 d . .
C36 C -0.3712(6) 0.4340(3) 0.1141(3) 0.072(2) Uani 1 1 d . .
H36 H -0.3963 0.4491 0.1406 0.086 Uiso 1 1 calc R U
C37 C -0.4493(7) 0.4208(4) 0.0725(4) 0.100(3) Uani 1 1 d . U
H37 H -0.5264 0.4232 0.0732 0.120 Uiso 1 1 calc R U
C38 C -0.4064(9) 0.4025(4) 0.0264(6) 0.147(6) Uani 1 1 d . U
C39 C -0.2905(9) 0.3999(5) 0.0250(5) 0.140(5) Uani 1 1 d . U
H39 H -0.2651 0.3897 -0.0047 0.168 Uiso 1 1 calc R U
C40 C -0.2131(9) 0.4124(4) 0.0670(4) 0.117(4) Uani 1 1 d . .
H40 H -0.1360 0.4127 0.0654 0.140 Uiso 1 1 calc R U
C41 C -0.1754(6) 0.4386(2) 0.1621(3) 0.068(2) Uani 1 1 d . .
C42 C -0.0947(7) 0.5709(2) 0.2373(3) 0.069(2) Uani 1 1 d . .
C43 C -0.1603(6) 0.6088(2) 0.2163(3) 0.071(2) Uani 1 1 d . .
C44 C -0.2740(7) 0.6060(3) 0.2010(4) 0.092(3) Uani 1 1 d . .
H44 H -0.3116 0.5818 0.2055 0.110 Uiso 1 1 calc R U
C45 C -0.3323(8) 0.6391(2) 0.1789(5) 0.115(4) Uani 1 1 d . .
H45 H -0.4102 0.6377 0.1692 0.137 Uiso 1 1 calc R U
C46 C -0.2751(10) 0.6742(3) 0.1712(5) 0.113(4) Uani 1 1 d . .
C47 C -0.1615(8) 0.6780(3) 0.1882(5) 0.107(4) Uani 1 1 d . .
H47 H -0.1249 0.7027 0.1856 0.128 Uiso 1 1 calc R U
C48 C -0.1028(8) 0.6444(3) 0.2092(4) 0.093(3) Uani 1 1 d . .
H48 H -0.0248 0.6456 0.2186 0.112 Uiso 1 1 calc R U
C49 C -0.1131(7) 0.4150(2) 0.3560(3) 0.0644(18) Uani 1 1 d . .
C50 C -0.1906(7) 0.3953(2) 0.3878(3) 0.068(2) Uani 1 1 d . .
C51 C -0.1547(8) 0.3879(3) 0.4402(3) 0.076(2) Uani 1 1 d . .
H51 H -0.0808 0.3938 0.4551 0.092 Uiso 1 1 calc R U
C52 C -0.2318(9) 0.3713(3) 0.4712(3) 0.088(3) Uani 1 1 d . .
H52 H -0.2090 0.3662 0.5066 0.106 Uiso 1 1 calc R U
C53 C -0.3426(9) 0.3626(2) 0.4479(3) 0.084(3) Uani 1 1 d . .
C54 C -0.3738(8) 0.3682(3) 0.3955(4) 0.086(3) Uani 1 1 d . .
H54 H -0.4458 0.3607 0.3798 0.104 Uiso 1 1 calc R U
C55 C -0.3018(7) 0.3845(2) 0.3668(3) 0.070(2) Uani 1 1 d . .
H55 H -0.3260 0.3889 0.3313 0.084 Uiso 1 1 calc R U
C56 C 0.1872(5) 0.3842(2) 0.2744(3) 0.0552(16) Uani 1 1 d . .
C57 C 0.2592(6) 0.3467(2) 0.2770(3) 0.0642(18) Uani 1 1 d . .
C58 C 0.3262(6) 0.3362(2) 0.3238(3) 0.0626(18) Uani 1 1 d . .
H58 H 0.3268 0.3522 0.3535 0.075 Uiso 1 1 calc R U
C59 C 0.3932(7) 0.3008(2) 0.3252(3) 0.074(2) Uani 1 1 d . .
H59 H 0.4428 0.2943 0.3553 0.088 Uiso 1 1 calc R U
C60 C 0.3856(9) 0.2767(3) 0.2839(4) 0.100(3) Uani 1 1 d . .
C61 C 0.3141(13) 0.2851(4) 0.2400(5) 0.145(6) Uani 1 1 d . .
H61 H 0.3079 0.2671 0.2119 0.174 Uiso 1 1 calc R U
C62 C 0.2506(12) 0.3196(4) 0.2361(4) 0.139(6) Uani 1 1 d . .
H62 H 0.2011 0.3250 0.2056 0.167 Uiso 1 1 calc R U
C63 C 0.5042(10) 0.2283(3) 0.3287(7) 0.122(5) Uani 1 1 d . .
C64 C 0.4436(12) 0.2093(3) 0.3632(7) 0.147(7) Uani 1 1 d . U
C65 C 0.4890(16) 0.1919(4) 0.4116(9) 0.211(9) Uani 1 1 d . U
H65 H 0.4442 0.1776 0.4318 0.253 Uiso 1 1 calc R U
C66 C 0.6025(15) 0.1971(5) 0.4273(9) 0.190(9) Uani 1 1 d . U
H66 H 0.6349 0.1894 0.4609 0.228 Uiso 1 1 calc R U
C67 C 0.6738(10) 0.2149(4) 0.3908(8) 0.145(6) Uani 1 1 d . .
C68 C 0.6203(12) 0.2307(4) 0.3455(7) 0.147(5) Uani 1 1 d . .
H68 H 0.6639 0.2441 0.3239 0.176 Uiso 1 1 calc R U
C69 C 0.7984(16) 0.2200(5) 0.4074(14) 0.253(15) Uani 1 1 d . .
C70 C 0.8174(16) 0.2676(6) 0.4155(15) 0.37(2) Uani 1 1 d . U
H70A H 0.8963 0.2729 0.4262 0.556 Uiso 1 1 calc R U
H70B H 0.7920 0.2815 0.3832 0.556 Uiso 1 1 calc R U
H70C H 0.7753 0.2770 0.4420 0.556 Uiso 1 1 calc R U
C71 C 0.8432(19) 0.1970(9) 0.4583(13) 0.32(2) Uani 1 1 d . .
H71A H 0.9231 0.2013 0.4669 0.476 Uiso 1 1 calc R U
H71B H 0.8060 0.2069 0.4862 0.476 Uiso 1 1 calc R U
H71C H 0.8283 0.1684 0.4535 0.476 Uiso 1 1 calc R U
C72 C 0.8656(19) 0.2010(8) 0.3689(15) 0.31(2) Uani 1 1 d . .
H72A H 0.9448 0.2049 0.3808 0.470 Uiso 1 1 calc R U
H72B H 0.8493 0.1724 0.3660 0.470 Uiso 1 1 calc R U
H72C H 0.8457 0.2137 0.3353 0.470 Uiso 1 1 calc R U
C73 C -0.1411(13) 0.5309(5) 0.3723(7) 0.164(7) Uani 1 1 d . .
H73 H -0.2171 0.5343 0.3591 0.196 Uiso 1 1 calc R U
C74 C 0.0040(19) 0.5538(11) 0.4348(12) 0.37(2) Uani 1 1 d . U
H74A H 0.0156 0.5668 0.4685 0.552 Uiso 1 1 calc R U
H74B H 0.0407 0.5277 0.4373 0.552 Uiso 1 1 calc R U
H74C H 0.0350 0.5705 0.4100 0.552 Uiso 1 1 calc R U
C75 C -0.207(3) 0.5772(9) 0.4354(13) 0.40(3) Uani 1 1 d . .
H75A H -0.1819 0.5895 0.4687 0.602 Uiso 1 1 calc R U
H75B H -0.2260 0.5981 0.4095 0.602 Uiso 1 1 calc R U
H75C H -0.2730 0.5609 0.4377 0.602 Uiso 1 1 calc R U
C76 C -0.3835(7) 0.4708(3) 0.2701(4) 0.087(3) Uani 1 1 d . .
H76 H -0.3711 0.4510 0.2459 0.104 Uiso 1 1 calc R U
C77 C -0.5157(10) 0.4965(7) 0.3190(6) 0.226(11) Uani 1 1 d . .
H77A H -0.5913 0.4905 0.3250 0.339 Uiso 1 1 calc R U
H77B H -0.4653 0.4948 0.3515 0.339 Uiso 1 1 calc R U
H77C H -0.5132 0.5234 0.3050 0.339 Uiso 1 1 calc R U
C78 C -0.5675(9) 0.4376(5) 0.2680(7) 0.160(6) Uani 1 1 d . .
H78A H -0.5371 0.4200 0.2439 0.240 Uiso 1 1 calc R U
H78B H -0.5829 0.4221 0.2976 0.240 Uiso 1 1 calc R U
H78C H -0.6363 0.4497 0.2509 0.240 Uiso 1 1 calc R U
C79 C -0.400(2) 0.3390(14) 0.2218(8) 0.35(2) Uani 1 1 d D .
C80 C -0.299(4) 0.3573(15) 0.2199(19) 0.712 Uiso 1 1 d D U
C81 C -0.220(2) 0.3213(7) 0.2298(10) 0.45(3) Uani 1 1 d DG U
C82 C -0.106(2) 0.3272(7) 0.2471(10) 0.37(2) Uani 1 1 d DG U
C83 C -0.0340(16) 0.2938(10) 0.2558(9) 0.37(3) Uani 1 1 d G .
C84 C -0.077(2) 0.2546(8) 0.2473(9) 0.34(2) Uani 1 1 d G U
C85 C -0.191(3) 0.2487(6) 0.2300(10) 0.309 Uiso 1 1 d G U
C86 C -0.2629(17) 0.2821(8) 0.2212(10) 0.527 Uiso 1 1 d DG U
C87 C 0.286(4) 0.1657(17) 0.153(2) 0.48(3) Uani 1 1 d D U
C88 C 0.167(4) 0.1840(14) 0.1590(15) 0.438(19) Uani 1 1 d D U
C89 C 0.0239(19) 0.1796(7) 0.1401(8) 0.380 Uiso 1 1 d DG U
C90 C -0.038(3) 0.2119(6) 0.1157(10) 0.397 Uiso 1 1 d DG U
C91 C -0.154(3) 0.2083(8) 0.1011(11) 0.444 Uiso 1 1 d G U
C92 C -0.2083(19) 0.1724(10) 0.1110(10) 0.435 Uiso 1 1 d G U
C93 C -0.147(2) 0.1400(7) 0.1354(10) 0.303 Uiso 1 1 d G U
C94 C -0.031(2) 0.1436(6) 0.1500(9) 0.408 Uiso 1 1 d DG U
C95 C 0.559(4) 0.2991(15) 0.1030(19) 0.424 Uiso 1 1 d D U
C96 C 0.433(3) 0.2889(11) 0.1001(12) 0.396 Uiso 1 1 d D U
C97 C 0.3192(17) 0.3171(6) 0.1010(6) 0.307 Uiso 1 1 d DG U
C98 C 0.212(2) 0.3002(5) 0.0896(6) 0.46(4) Uani 1 1 d DG .
C99 C 0.1170(16) 0.3244(7) 0.0905(5) 0.44(3) Uani 1 1 d G .
C100 C 0.1293(18) 0.3655(6) 0.1028(7) 0.293(15) Uani 1 1 d G U
C101 C 0.237(2) 0.3825(4) 0.1142(7) 0.222(10) Uiso 1 1 d G .
C102 C 0.3315(17) 0.3583(6) 0.1133(6) 0.39(3) Uani 1 1 d DG .
N1 N -0.1082(17) 0.5487(5) 0.4189(7) 0.213(9) Uani 1 1 d . .
N2 N -0.4849(5) 0.4700(3) 0.2858(3) 0.092(2) Uani 1 1 d . .
O1 O 0.0254(3) 0.47553(13) 0.27106(16) 0.0514(10) Uani 1 1 d . .
O2 O 0.1828(4) 0.48106(16) 0.38385(19) 0.0678(13) Uani 1 1 d . .
O3 O 0.2074(4) 0.53607(16) 0.33519(19) 0.0640(13) Uani 1 1 d . .
O4 O 0.2105(5) 0.52761(19) 0.2209(2) 0.0795(16) Uani 1 1 d . .
O5 O 0.1542(4) 0.47306(15) 0.17200(18) 0.0636(12) Uani 1 1 d . .
O6 O -0.0741(4) 0.42996(19) 0.1592(2) 0.0841(18) Uani 1 1 d . .
O7 O -0.2096(4) 0.45602(15) 0.2005(2) 0.0622(12) Uani 1 1 d . .
O8 O 0.0103(4) 0.57525(16) 0.2536(2) 0.0792(15) Uani 1 1 d . .
O9 O -0.1501(5) 0.53879(16) 0.2364(3) 0.093(2) Uani 1 1 d . .
O10 O -0.0127(4) 0.42063(17) 0.37639(19) 0.0694(13) Uani 1 1 d . .
O11 O -0.1518(5) 0.42563(17) 0.3088(2) 0.0721(14) Uani 1 1 d . .
O12 O 0.1306(4) 0.39325(15) 0.23128(18) 0.0681(13) Uani 1 1 d . .
O13 O 0.1885(4) 0.40444(14) 0.31549(17) 0.0590(11) Uani 1 1 d . .
O14 O 0.5242(6) 0.5747(3) 0.5498(3) 0.109(2) Uani 1 1 d . .
O15 O 0.4118(8) 0.6538(2) 0.5186(3) 0.118(3) Uani 1 1 d . .
O16 O 0.5231(7) 0.5305(3) 0.0385(3) 0.137(3) Uani 1 1 d . .
O17 O 0.4695(7) 0.6083(4) 0.0210(4) 0.222(7) Uani 1 1 d . .
O18 O 0.4482(9) 0.2414(3) 0.2813(4) 0.160(4) Uani 1 1 d . .
O19 O 0.3267(7) 0.2085(2) 0.3522(5) 0.168(5) Uani 1 1 d . .
O20 O -0.0894(5) 0.51159(19) 0.3454(3) 0.0894(19) Uani 1 1 d . .
O21 O -0.3072(5) 0.4935(2) 0.2829(3) 0.106(2) Uani 1 1 d . .

loop_
_atom_site_aniso_label
_atom_site_aniso_U_11
_atom_site_aniso_U_22
_atom_site_aniso_U_33
_atom_site_aniso_U_23
_atom_site_aniso_U_13
_atom_site_aniso_U_12
Zn1 0.0353(4) 0.0670(5) 0.0497(4) -0.0129(3) -0.0013(3) 0.0010(3)
Zn2 0.0414(4) 0.0691(5) 0.0504(4) -0.0155(3) 0.0060(3) -0.0038(3)
Zn3 0.0377(4) 0.0662(5) 0.0590(5) -0.0150(3) -0.0008(3) -0.0061(3)
Zn4 0.0335(4) 0.0660(5) 0.0800(6) -0.0165(4) 0.0099(4) -0.0032(3)
C1 0.035(3) 0.101(6) 0.058(5) -0.039(4) 0.005(3) 0.005(4)
C2 0.044(4) 0.098(5) 0.052(4) -0.036(4) 0.003(3) 0.002(4)
C3 0.091(6) 0.090(6) 0.064(5) -0.032(4) -0.011(4) 0.010(5)
C4 0.090(7) 0.134(9) 0.077(6) -0.046(6) -0.024(5) 0.028(7)
C5 0.058(5) 0.175(11) 0.076(6) -0.075(7) -0.009(4) 0.001(6)
C6 0.061(5) 0.201(12) 0.085(7) -0.085(7) 0.016(5) -0.035(6)
C7 0.053(4) 0.170(9) 0.059(5) -0.058(5) 0.017(4) -0.038(5)
C8 0.175(12) 0.054(5) 0.083(6) 0.023(4) 0.080(7) 0.017(6)
C9 0.104(7) 0.175(10) 0.048(4) -0.024(5) 0.018(4) -0.122(8)
C10 0.133(8) 0.139(7) 0.121(7) -0.008(6) 0.022(6) -0.038(6)
C11 0.068(5) 0.121(7) 0.078(5) -0.024(5) 0.023(4) -0.060(5)
C12 0.197(13) 0.100(8) 0.097(8) -0.025(6) 0.059(8) -0.051(8)
C13 0.086(7) 0.116(8) 0.070(5) -0.021(5) 0.003(5) 0.016(6)
C14 0.158(12) 0.243(17) 0.089(8) -0.035(9) 0.029(8) -0.146(12)
C15 0.70(7) 0.070(10) 0.39(4) 0.018(16) 0.23(4) -0.05(2)
C16 0.169(14) 0.46(3) 0.078(8) -0.028(13) -0.004(8) -0.199(19)
C17 0.148(13) 0.41(3) 0.134(13) -0.005(15) 0.075(11) -0.143(17)
C18 0.040(3) 0.097(5) 0.037(3) -0.009(3) 0.001(3) -0.001(3)
C19 0.068(5) 0.140(8) 0.047(4) -0.024(4) 0.003(4) -0.048(5)
C20 0.152(10) 0.252(14) 0.078(7) -0.066(8) 0.054(7) -0.133(10)
C21 0.098(8) 0.223(13) 0.085(7) -0.066(8) 0.038(6) -0.055(8)
C22 0.093(7) 0.140(9) 0.093(7) -0.028(6) 0.044(6) -0.037(6)
C23 0.072(6) 0.168(10) 0.061(5) 0.008(6) 0.009(4) -0.038(6)
C24 0.057(4) 0.106(6) 0.060(5) -0.004(4) 0.008(4) -0.001(4)
C25 0.088(7) 0.128(9) 0.155(11) -0.071(8) 0.051(7) -0.053(7)
C26 0.060(5) 0.133(9) 0.112(8) -0.047(7) -0.044(5) 0.019(5)
C27 0.095(8) 0.186(12) 0.110(8) 0.035(8) -0.046(7) -0.060(8)
C28 0.093(8) 0.184(12) 0.147(11) 0.074(10) 0.056(8) 0.035(8)
C29 0.058(4) 0.103(6) 0.037(3) -0.003(4) 0.013(3) -0.001(4)
C30 0.080(6) 0.087(6) 0.118(8) 0.021(5) 0.040(6) 0.009(5)
C31 0.058(5) 0.222(14) 0.077(6) -0.039(8) 0.002(5) -0.022(7)
C32 0.114(12) 0.27(2) 0.197(18) 0.061(17) 0.045(12) 0.079(14)
C33 0.081(7) 0.263(17) 0.084(7) -0.015(9) 0.037(6) 0.024(9)
C34 0.092(10) 0.54(5) 0.132(13) -0.07(2) -0.015(9) -0.005(18)
C35 0.048(4) 0.102(7) 0.182(11) -0.080(7) -0.046(6) 0.017(4)
C36 0.041(4) 0.092(5) 0.079(5) 0.003(4) -0.005(3) 0.003(4)
C37 0.039(4) 0.153(9) 0.102(7) -0.004(6) -0.015(4) 0.002(5)
C38 0.069(6) 0.160(11) 0.194(12) -0.098(10) -0.044(7) 0.026(7)
C39 0.081(7) 0.215(14) 0.113(9) -0.080(9) -0.024(6) 0.028(8)
C40 0.084(7) 0.174(11) 0.089(7) -0.046(7) -0.001(5) -0.001(7)
C41 0.042(4) 0.070(4) 0.086(5) -0.022(4) -0.009(4) 0.002(3)
C42 0.064(5) 0.069(5) 0.072(5) -0.004(4) 0.003(4) 0.015(4)
C43 0.058(4) 0.054(4) 0.095(6) -0.021(4) -0.012(4) 0.001(3)
C44 0.070(5) 0.067(5) 0.126(8) -0.009(5) -0.025(5) -0.009(4)
C45 0.064(5) 0.055(5) 0.207(12) -0.021(6) -0.037(6) -0.001(4)
C46 0.103(8) 0.063(5) 0.159(10) 0.006(6) -0.021(7) 0.009(5)
C47 0.078(6) 0.062(5) 0.175(11) -0.016(6) -0.004(7) -0.007(4)
C48 0.069(5) 0.073(5) 0.131(8) -0.012(5) -0.011(5) 0.008(4)
C49 0.069(5) 0.072(4) 0.057(4) -0.014(3) 0.023(4) -0.016(4)
C50 0.069(5) 0.088(5) 0.050(4) -0.021(4) 0.022(3) -0.011(4)
C51 0.082(6) 0.083(5) 0.068(5) -0.012(4) 0.022(4) -0.017(4)
C52 0.114(8) 0.095(6) 0.058(5) -0.002(4) 0.022(5) -0.022(6)
C53 0.125(8) 0.066(5) 0.068(5) -0.014(4) 0.033(5) -0.043(5)
C54 0.086(6) 0.097(6) 0.083(6) -0.021(5) 0.034(5) -0.036(5)
C55 0.081(5) 0.077(5) 0.057(4) -0.013(4) 0.024(4) -0.024(4)
C56 0.038(3) 0.067(4) 0.059(4) -0.005(3) 0.005(3) 0.000(3)
C57 0.069(5) 0.066(4) 0.053(4) -0.010(3) -0.005(3) 0.006(3)
C58 0.053(4) 0.058(4) 0.074(5) -0.008(3) 0.004(3) 0.000(3)
C59 0.065(5) 0.063(4) 0.087(6) 0.001(4) -0.008(4) 0.005(4)
C60 0.115(8) 0.084(6) 0.096(7) -0.012(5) 0.002(6) 0.043(6)
C61 0.201(14) 0.127(9) 0.095(8) -0.034(7) -0.014(9) 0.081(10)
C62 0.191(12) 0.154(10) 0.061(6) -0.036(6) -0.020(6) 0.107(10)
C63 0.077(7) 0.070(6) 0.206(15) -0.012(7) -0.019(8) 0.018(5)
C64 0.109(9) 0.060(6) 0.235(16) -0.014(7) -0.097(10) 0.011(6)
C65 0.184(15) 0.082(8) 0.32(2) 0.042(11) -0.102(14) 0.021(9)
C66 0.128(12) 0.122(11) 0.28(2) 0.021(12) -0.106(14) 0.020(9)
C67 0.065(7) 0.101(8) 0.243(18) 0.006(9) -0.066(9) 0.003(6)
C68 0.113(10) 0.094(8) 0.233(18) -0.012(9) 0.027(11) 0.011(7)
C69 0.124(14) 0.117(12) 0.48(4) -0.054(19) -0.08(2) -0.008(10)
C70 0.128(14) 0.130(13) 0.79(6) -0.09(2) -0.14(2) -0.030(11)
C71 0.151(18) 0.33(3) 0.41(5) 0.09(3) -0.16(2) -0.026(19)
C72 0.17(2) 0.21(2) 0.55(6) -0.13(3) 0.00(3) 0.070(18)
C73 0.143(12) 0.164(12) 0.210(16) -0.098(12) 0.112(12) -0.077(10)
C74 0.145(17) 0.55(5) 0.38(4) -0.36(4) -0.05(2) 0.12(2)
C75 0.46(4) 0.37(4) 0.48(5) -0.30(4) 0.39(4) -0.19(3)
C76 0.046(4) 0.111(7) 0.097(7) 0.005(5) -0.005(4) 0.008(5)
C77 0.066(7) 0.44(3) 0.174(15) -0.169(19) 0.040(8) 0.022(12)
C78 0.051(6) 0.208(15) 0.214(16) 0.029(12) -0.005(7) -0.046(8)
C79 0.171(19) 0.77(8) 0.114(14) 0.02(3) 0.009(13) -0.09(3)
C81 0.53(5) 0.38(4) 0.45(5) -0.08(4) 0.10(4) 0.00(4)
C82 0.37(4) 0.28(3) 0.44(4) -0.08(3) -0.03(3) -0.03(3)
C83 0.26(3) 0.59(8) 0.28(4) 0.18(5) 0.05(3) -0.13(5)
C84 0.24(3) 0.40(4) 0.40(4) -0.04(3) 0.05(3) 0.13(3)
C87 0.48(3) 0.48(3) 0.48(3) 0.000(2) 0.072(4) 0.000(2)
C88 0.438(19) 0.438(19) 0.438(19) 0.0000(10) 0.066(3) 0.0000(10)
C98 0.70(8) 0.53(6) 0.14(2) -0.15(3) 0.01(3) 0.34(6)
C99 0.88(10) 0.35(4) 0.069(12) 0.048(19) -0.03(3) -0.15(6)
C100 0.300(17) 0.303(17) 0.274(17) 0.006(10) 0.039(10) 0.005(10)
C102 0.73(8) 0.32(4) 0.15(2) 0.11(2) 0.15(4) 0.08(5)
N1 0.261(19) 0.198(13) 0.212(15) -0.147(12) 0.142(15) -0.079(13)
N2 0.035(3) 0.132(6) 0.112(6) -0.001(5) 0.021(4) 0.004(4)
O1 0.039(2) 0.068(3) 0.046(2) -0.0184(19) 0.0014(17) -0.0005(19)
O2 0.064(3) 0.076(3) 0.059(3) -0.023(2) -0.003(2) -0.004(3)
O3 0.053(3) 0.083(3) 0.054(3) -0.025(3) 0.001(2) -0.014(2)
O4 0.074(4) 0.113(4) 0.053(3) -0.020(3) 0.017(3) -0.035(3)
O5 0.063(3) 0.081(3) 0.045(3) -0.011(2) 0.001(2) -0.005(3)
O6 0.045(3) 0.111(4) 0.089(4) -0.045(3) -0.013(3) 0.018(3)
O7 0.037(2) 0.077(3) 0.069(3) -0.005(3) -0.004(2) -0.005(2)
O8 0.058(3) 0.073(3) 0.099(4) -0.014(3) -0.013(3) -0.003(3)
O9 0.064(3) 0.056(3) 0.146(6) 0.000(3) -0.022(3) -0.006(3)
O10 0.062(3) 0.091(4) 0.058(3) -0.010(3) 0.015(2) -0.012(3)
O11 0.076(3) 0.086(3) 0.057(3) -0.018(3) 0.020(3) -0.028(3)
O12 0.076(3) 0.072(3) 0.053(3) -0.010(2) -0.001(2) 0.012(3)
O13 0.053(3) 0.073(3) 0.049(3) -0.016(2) 0.001(2) 0.008(2)
O14 0.090(5) 0.139(6) 0.090(5) -0.036(4) -0.014(4) -0.021(4)
O15 0.184(8) 0.108(5) 0.077(4) -0.015(4) 0.070(5) -0.054(5)
O16 0.124(7) 0.167(7) 0.136(7) -0.043(6) 0.072(6) -0.039(6)
O17 0.112(6) 0.325(14) 0.193(9) -0.175(10) -0.099(6) 0.125(8)
O18 0.193(9) 0.114(6) 0.151(7) -0.039(5) -0.049(7) 0.088(6)
O19 0.088(5) 0.064(4) 0.327(14) -0.025(6) -0.045(7) 0.003(4)
O20 0.064(3) 0.101(4) 0.107(5) -0.053(4) 0.023(3) 0.008(3)
O21 0.043(3) 0.122(5) 0.156(6) -0.070(5) 0.023(3) -0.015(3)

loop_
_atom_type_symbol
_atom_type_description
_atom_type_scat_dispersion_real
_atom_type_scat_dispersion_imag
_atom_type_scat_source
C C 0.0033 0.0016 'International Tables Vol C Tables 4.2.6.8 and 6.1.1.4'
H H 0.0000 0.0000 'International Tables Vol C Tables 4.2.6.8 and 6.1.1.4'
N N 0.0061 0.0033 'International Tables Vol C Tables 4.2.6.8 and 6.1.1.4'
O O 0.0106 0.0060 'International Tables Vol C Tables 4.2.6.8 and 6.1.1.4'
Zn Zn 0.2839 1.4301 'International Tables Vol C Tables 4.2.6.8 and 6.1.1.4'

loop_
_geom_angle_atom_site_label_1
_geom_angle_atom_site_label_2
_geom_angle_atom_site_label_3
_geom_angle
_geom_angle_site_symmetry_1
_geom_angle_site_symmetry_3
O1 Zn1 O6 119.3(2) . .
O1 Zn1 O5 110.78(19) . .
O6 Zn1 O5 103.8(2) . .
O1 Zn1 O12 112.3(2) . .
O6 Zn1 O12 105.6(2) . .
O5 Zn1 O12 103.6(2) . .
O1 Zn1 Zn3 35.07(14) . .
O6 Zn1 Zn3 128.67(17) . .
O5 Zn1 Zn3 75.78(14) . .
O12 Zn1 Zn3 124.66(14) . .
O1 Zn1 Zn2 35.10(14) . .
O6 Zn1 Zn2 133.2(2) . .
O5 Zn1 Zn2 121.16(13) . .
O12 Zn1 Zn2 77.24(14) . .
Zn3 Zn1 Zn2 59.27(2) . .
O1 Zn2 O10 121.0(2) . .
O1 Zn2 O2 113.5(2) . .
O10 Zn2 O2 104.2(2) . .
O1 Zn2 O13 107.38(18) . .
O10 Zn2 O13 105.6(2) . .
O2 Zn2 O13 103.5(2) . .
O1 Zn2 Zn3 35.96(12) . .
O10 Zn2 Zn3 140.18(17) . .
O2 Zn2 Zn3 77.93(17) . .
O13 Zn2 Zn3 112.55(15) . .
O1 Zn2 Zn1 34.90(12) . .
O10 Zn2 Zn1 123.87(15) . .
O2 Zn2 Zn1 131.10(17) . .
O13 Zn2 Zn1 73.64(13) . .
Zn3 Zn2 Zn1 60.25(2) . .
O1 Zn3 O8 118.7(2) . .
O1 Zn3 O3 112.4(2) . .
O8 Zn3 O3 110.4(2) . .
O1 Zn3 O4 111.2(2) . .
O8 Zn3 O4 104.0(3) . .
O3 Zn3 O4 97.8(2) . .
O1 Zn3 Zn2 36.12(13) . .
O8 Zn3 Zn2 137.84(19) . .
O3 Zn3 Zn2 76.28(16) . .
O4 Zn3 Zn2 116.50(19) . .
O1 Zn3 Zn1 35.01(12) . .
O8 Zn3 Zn1 122.61(15) . .
O3 Zn3 Zn1 126.48(16) . .
O4 Zn3 Zn1 77.10(16) . .
Zn2 Zn3 Zn1 60.49(2) . .
O1 Zn4 O9 95.1(2) . .
O1 Zn4 O7 102.18(18) . .
O9 Zn4 O7 91.1(2) . .
O1 Zn4 O21 170.3(2) . .
O9 Zn4 O21 86.1(3) . .
O7 Zn4 O21 87.4(2) . .
O1 Zn4 O11 90.7(2) . .
O9 Zn4 O11 173.9(2) . .
O7 Zn4 O11 89.54(19) . .
O21 Zn4 O11 87.8(3) . .
O1 Zn4 O20 83.39(18) . .
O9 Zn4 O20 88.9(3) . .
O7 Zn4 O20 174.4(2) . .
O21 Zn4 O20 87.0(2) . .
O11 Zn4 O20 89.9(2) . .
O2 C1 O3 123.6(6) . .
O2 C1 C2 119.3(8) . .
O3 C1 C2 117.1(8) . .
C7 C2 C3 120.1(7) . .
C7 C2 C1 120.1(8) . .
C3 C2 C1 119.7(8) . .
C4 C3 C2 121.5(10) . .
C4 C3 H3 119.3 . .
C2 C3 H3 119.3 . .
C5 C4 C3 119.9(12) . .
C5 C4 H4 120.1 . .
C3 C4 H4 120.1 . .
C4 C5 O14 113.7(12) . .
C4 C5 C6 122.6(8) . .
O14 C5 C6 123.7(11) . .
C7 C6 C5 116.9(10) . .
C7 C6 H6 121.6 . .
C5 C6 H6 121.6 . .
C2 C7 C6 119.0(10) . .
C2 C7 H7 120.5 . .
C6 C7 H7 120.5 . .
O14 C8 C9 132.3(12) . .
O14 C8 C13 118.1(9) . .
C9 C8 C13 109.0(10) . .
C8 C9 C10 128.6(13) . .
C8 C9 O15 118.6(8) . .
C10 C9 O15 112.7(12) . .
C11 C10 C9 126.5(14) . .
C11 C10 H10 116.8 . .
C9 C10 H10 116.8 . .
C10 C11 C14 138.9(14) . .
C10 C11 C12 106.3(10) . .
C14 C11 C12 114.7(12) . .
C13 C12 C11 131.2(13) . .
C13 C12 H12 114.4 . .
C11 C12 H12 114.4 . .
C12 C13 C8 118.1(11) . .
C12 C13 H13 121.0 . .
C8 C13 H13 121.0 . .
C11 C14 C16 109.4(11) . .
C11 C14 C17 110.7(12) . .
C16 C14 C17 114.9(14) . .
C11 C14 C15 105.3(17) . .
C16 C14 C15 103.8(18) . .
C17 C14 C15 112.0(16) . .
C14 C15 H15A 109.5 . .
C14 C15 H15B 109.5 . .
H15A C15 H15B 109.5 . .
C14 C15 H15C 109.5 . .
H15A C15 H15C 109.5 . .
H15B C15 H15C 109.5 . .
C14 C16 H16A 109.5 . .
C14 C16 H16B 109.5 . .
H16A C16 H16B 109.5 . .
C14 C16 H16C 109.5 . .
H16A C16 H16C 109.5 . .
H16B C16 H16C 109.5 . .
C14 C17 H17A 109.5 . .
C14 C17 H17B 109.5 . .
H17A C17 H17B 109.5 . .
C14 C17 H17C 109.5 . .
H17A C17 H17C 109.5 . .
H17B C17 H17C 109.5 . .
O5 C18 O4 124.6(6) . .
O5 C18 C19 117.4(6) . .
O4 C18 C19 117.9(7) . .
C24 C19 C20 116.6(8) . .
C24 C19 C18 121.4(7) . .
C20 C19 C18 121.6(7) . .
C19 C20 C21 121.3(9) . .
C19 C20 H20 119.4 . .
C21 C20 H20 119.4 . .
C22 C21 C20 116.9(9) . .
C22 C21 H21 121.5 . .
C20 C21 H21 121.5 . .
C23 C22 O16 118.3(9) . .
C23 C22 C21 119.3(9) . .
O16 C22 C21 122.1(10) . .
C22 C23 C24 121.2(9) . .
C22 C23 H23 119.4 . .
C24 C23 H23 119.4 . .
C19 C24 C23 123.8(8) . .
C19 C24 H24 118.1 . .
C23 C24 H24 118.1 . .
O16 C25 C30 125.5(12) . .
O16 C25 C26 116.7(12) . .
C30 C25 C26 114.3(9) . .
C27 C26 C25 120.8(9) . .
C27 C26 O17 125.0(13) . .
C25 C26 O17 111.4(12) . .
C28 C27 C26 117.7(15) . .
C28 C27 H27 121.2 . .
C26 C27 H27 121.2 . .
C27 C28 C29 125.4(14) . .
C27 C28 H28 117.3 . .
C29 C28 H28 117.3 . .
C30 C29 C28 119.6(9) . .
C30 C29 C31 125.5(10) . .
C28 C29 C31 114.9(10) . .
C29 C30 C25 121.0(10) . .
C29 C30 H30 119.5 . .
C25 C30 H30 119.5 . .
C34 C31 C33 122.9(12) . .
C34 C31 C29 116.9(12) . .
C33 C31 C29 111.1(9) . .
C34 C31 C32 92.0(16) . .
C33 C31 C32 101.8(13) . .
C29 C31 C32 107.3(10) . .
C31 C32 H32A 109.5 . .
C31 C32 H32B 109.5 . .
H32A C32 H32B 109.5 . .
C31 C32 H32C 109.5 . .
H32A C32 H32C 109.5 . .
H32B C32 H32C 109.5 . .
C31 C33 H33A 109.5 . .
C31 C33 H33B 109.5 . .
H33A C33 H33B 109.5 . .
C31 C33 H33C 109.5 . .
H33A C33 H33C 109.5 . .
H33B C33 H33C 109.5 . .
C31 C34 H34A 109.5 . .
C31 C34 H34B 109.5 . .
H34A C34 H34B 109.5 . .
C31 C34 H34C 109.5 . .
H34A C34 H34C 109.5 . .
H34B C34 H34C 109.5 . .
C36 C35 C41 123.8(9) . .
C36 C35 C40 119.2(9) . .
C41 C35 C40 115.3(8) . .
C35 C36 C37 122.1(9) . .
C35 C36 H36 118.9 . .
C37 C36 H36 118.9 . .
C36 C37 C38 118.3(8) . .
C36 C37 H37 120.9 . .
C38 C37 H37 120.9 . .
O17 C38 C39 112.0(12) 3_565 .
O17 C38 C37 127.0(9) 3_565 .
C39 C38 C37 120.5(9) . .
C40 C39 C38 121.0(11) . .
C40 C39 H39 119.5 . .
C38 C39 H39 119.5 . .
C39 C40 C35 116.8(10) . .
C39 C40 H40 121.6 . .
C35 C40 H40 121.6 . .
O6 C41 O7 125.2(6) . .
O6 C41 C35 116.9(8) . .
O7 C41 C35 117.9(7) . .
O9 C42 O8 126.8(7) . .
O9 C42 C43 116.1(7) . .
O8 C42 C43 117.1(7) . .
C44 C43 C48 121.0(8) . .
C44 C43 C42 119.1(7) . .
C48 C43 C42 119.7(7) . .
C43 C44 C45 119.6(8) . .
C43 C44 H44 120.2 . .
C45 C44 H44 120.2 . .
C44 C45 C46 119.5(9) . .
C44 C45 H45 120.2 . .
C46 C45 H45 120.2 . .
C45 C46 C47 121.5(9) . .
C45 C46 O19 123.3(10) . 2
C47 C46 O19 115.1(9) . 2
C46 C47 C48 118.5(9) . .
C46 C47 H47 120.7 . .
C48 C47 H47 120.7 . .
C47 C48 C43 119.6(8) . .
C47 C48 H48 120.2 . .
C43 C48 H48 120.2 . .
O10 C49 O11 123.2(7) . .
O10 C49 C50 118.2(7) . .
O11 C49 C50 118.6(7) . .
C51 C50 C55 118.3(7) . .
C51 C50 C49 119.6(7) . .
C55 C50 C49 122.1(7) . .
C50 C51 C52 119.2(8) . .
C50 C51 H51 120.4 . .
C52 C51 H51 120.4 . .
C53 C52 C51 119.4(8) . .
C53 C52 H52 120.3 . .
C51 C52 H52 120.3 . .
C54 C53 O15 124.7(9) . 3_566
C54 C53 C52 120.0(8) . .
O15 C53 C52 115.2(8) 3_566 .
C55 C54 C53 120.3(9) . .
C55 C54 H54 119.9 . .
C53 C54 H54 119.8 . .
C54 C55 C50 122.7(8) . .
C54 C55 H55 118.7 . .
C50 C55 H55 118.7 . .
O12 C56 O13 124.4(6) . .
O12 C56 C57 117.8(6) . .
O13 C56 C57 117.8(6) . .
C62 C57 C58 118.5(7) . .
C62 C57 C56 121.4(7) . .
C58 C57 C56 119.6(6) . .
C57 C58 C59 118.6(7) . .
C57 C58 H58 120.7 . .
C59 C58 H58 120.7 . .
C60 C59 C58 120.1(8) . .
C60 C59 H59 119.9 . .
C58 C59 H59 119.9 . .
C59 C60 C61 121.2(9) . .
C59 C60 O18 124.5(9) . .
C61 C60 O18 114.3(9) . .
C60 C61 C62 120.7(10) . .
C60 C61 H61 119.6 . .
C62 C61 H61 119.6 . .
C61 C62 C57 120.4(9) . .
C61 C62 H62 119.8 . .
C57 C62 H62 119.8 . .
O18 C63 C64 119.0(11) . .
O18 C63 C68 126.0(16) . .
C64 C63 C68 115.0(14) . .
C63 C64 O19 119.3(12) . .
C63 C64 C65 125.9(14) . .
O19 C64 C65 114.7(19) . .
C66 C65 C64 117(2) . .
C66 C65 H65 121.7 . .
C64 C65 H65 121.7 . .
C65 C66 C67 120.0(17) . .
C65 C66 H66 120.0 . .
C67 C66 H66 120.0 . .
C68 C67 C66 117.4(12) . .
C68 C67 C69 122(2) . .
C66 C67 C69 120.3(19) . .
C67 C68 C63 124.6(16) . .
C67 C68 H68 117.7 . .
C63 C68 H68 117.7 . .
C67 C69 C72 112(2) . .
C67 C69 C71 113(2) . .
C72 C69 C71 102(2) . .
C67 C69 C70 105.3(14) . .
C72 C69 C70 114(3) . .
C71 C69 C70 110(3) . .
C69 C70 H70A 109.5 . .
C69 C70 H70B 109.5 . .
H70A C70 H70B 109.5 . .
C69 C70 H70C 109.5 . .
H70A C70 H70C 109.5 . .
H70B C70 H70C 109.5 . .
C69 C71 H71A 109.5 . .
C69 C71 H71B 109.5 . .
H71A C71 H71B 109.5 . .
C69 C71 H71C 109.5 . .
H71A C71 H71C 109.5 . .
H71B C71 H71C 109.5 . .
C69 C72 H72A 109.5 . .
C69 C72 H72B 109.5 . .
H72A C72 H72B 109.5 . .
C69 C72 H72C 109.5 . .
H72A C72 H72C 109.5 . .
H72B C72 H72C 109.5 . .
O20 C73 N1 130.7(18) . .
O20 C73 H73 114.7 . .
N1 C73 H73 114.7 . .
N1 C74 H74A 109.5 . .
N1 C74 H74B 109.5 . .
H74A C74 H74B 109.5 . .
N1 C74 H74C 109.5 . .
H74A C74 H74C 109.5 . .
H74B C74 H74C 109.5 . .
N1 C75 H75A 109.5 . .
N1 C75 H75B 109.5 . .
H75A C75 H75B 109.5 . .
N1 C75 H75C 109.5 . .
H75A C75 H75C 109.5 . .
H75B C75 H75C 109.5 . .
O21 C76 N2 128.6(10) . .
O21 C76 H76 115.7 . .
N2 C76 H76 115.7 . .
N2 C77 H77A 109.5 . .
N2 C77 H77B 109.5 . .
H77A C77 H77B 109.5 . .
N2 C77 H77C 109.5 . .
H77A C77 H77C 109.5 . .
H77B C77 H77C 109.5 . .
N2 C78 H78A 109.5 . .
N2 C78 H78B 109.5 . .
H78A C78 H78B 109.5 . .
N2 C78 H78C 109.5 . .
H78A C78 H78C 109.5 . .
H78B C78 H78C 109.5 . .
C79 C80 C81 101(3) . .
C82 C81 C86 120.0 . .
C82 C81 C80 120.5(8) . .
C86 C81 C80 119.5(8) . .
C83 C82 C81 120.0 . .
C82 C83 C84 120.0 . .
C83 C84 C85 120.0 . .
C86 C85 C84 120.0 . .
C85 C86 C81 120.0 . .
C87 C88 C89 145(3) . .
C90 C89 C94 120.0 . .
C90 C89 C88 120.3(8) . .
C94 C89 C88 119.7(8) . .
C91 C90 C89 120.0 . .
C90 C91 C92 120.0 . .
C93 C92 C91 120.0 . .
C92 C93 C94 120.0 . .
C93 C94 C89 120.0 . .
C95 C96 C97 133(3) . .
C98 C97 C102 120.0 . .
C98 C97 C96 120.7(8) . .
C102 C97 C96 119.3(8) . .
C99 C98 C97 120.0 . .
C100 C99 C98 120.0 . .
C99 C100 C101 120.0 . .
C102 C101 C100 120.0 . .
C101 C102 C97 120.0 . .
C73 N1 C74 118.1(15) . .
C73 N1 C75 111(2) . .
C74 N1 C75 125.5(15) . .
C77 N2 C76 122.9(10) . .
C77 N2 C78 116.0(11) . .
C76 N2 C78 121.1(10) . .
Zn1 O1 Zn3 109.9(2) . .
Zn1 O1 Zn2 110.0(2) . .
Zn3 O1 Zn2 107.92(19) . .
Zn1 O1 Zn4 109.93(19) . .
Zn3 O1 Zn4 111.1(2) . .
Zn2 O1 Zn4 107.9(2) . .
C1 O2 Zn2 130.2(5) . .
C1 O3 Zn3 131.1(5) . .
C18 O4 Zn3 128.1(5) . .
C18 O5 Zn1 132.2(4) . .
C41 O6 Zn1 124.3(5) . .
C41 O7 Zn4 138.7(4) . .
C42 O8 Zn3 118.4(5) . .
C42 O9 Zn4 140.3(5) . .
C49 O10 Zn2 117.3(5) . .
C49 O11 Zn4 129.9(4) . .
C56 O12 Zn1 127.9(4) . .
C56 O13 Zn2 131.2(4) . .
C8 O14 C5 113.5(11) . .
C53 O15 C9 116.0(8) 3_566 .
C25 O16 C22 117.7(9) . .
C38 O17 C26 115.0(9) 3_565 .
C63 O18 C60 114.4(9) . .
C46 O19 C64 118.6(9) 2_545 .
C73 O20 Zn4 130.6(10) . .
C76 O21 Zn4 124.1(6) . .

loop_
_geom_bond_atom_site_label_1
_geom_bond_atom_site_label_2
_geom_bond_distance
_geom_bond_site_symmetry_2
Zn1 O1 1.914(4) .
Zn1 O6 1.926(5) .
Zn1 O5 1.952(5) .
Zn1 O12 1.955(5) .
Zn1 Zn3 3.1365(10) .
Zn1 Zn2 3.1440(11) .
Zn2 O1 1.924(4) .
Zn2 O10 1.927(5) .
Zn2 O2 1.940(5) .
Zn2 O13 1.982(4) .
Zn2 Zn3 3.1054(12) .
Zn3 O1 1.917(4) .
Zn3 O8 1.927(5) .
Zn3 O3 1.958(5) .
Zn3 O4 1.987(5) .
Zn4 O1 2.025(4) .
Zn4 O9 2.033(6) .
Zn4 O7 2.062(5) .
Zn4 O21 2.072(5) .
Zn4 O11 2.132(6) .
Zn4 O20 2.163(6) .
C1 O2 1.266(10) .
C1 O3 1.281(10) .
C1 C2 1.483(9) .
C2 C7 1.361(12) .
C2 C3 1.392(12) .
C3 C4 1.366(12) .
C3 H3 0.9300 .
C4 C5 1.276(16) .
C4 H4 0.9300 .
C5 O14 1.406(10) .
C5 C6 1.458(17) .
C6 C7 1.410(10) .
C6 H6 0.9300 .
C7 H7 0.9300 .
C8 O14 1.211(12) .
C8 C9 1.348(15) .
C8 C13 1.510(15) .
C9 C10 1.381(14) .
C9 O15 1.607(14) .
C10 C11 1.337(15) .
C10 H10 0.9300 .
C11 C14 1.432(12) .
C11 C12 1.447(16) .
C12 C13 1.346(14) .
C12 H12 0.9300 .
C13 H13 0.9300 .
C14 C16 1.503(16) .
C14 C17 1.53(2) .
C14 C15 1.63(3) .
C15 H15A 0.9600 .
C15 H15B 0.9600 .
C15 H15C 0.9600 .
C16 H16A 0.9600 .
C16 H16B 0.9600 .
C16 H16C 0.9600 .
C17 H17A 0.9600 .
C17 H17B 0.9600 .
C17 H17C 0.9600 .
C18 O5 1.263(8) .
C18 O4 1.264(8) .
C18 C19 1.482(10) .
C19 C24 1.349(11) .
C19 C20 1.353(12) .
C20 C21 1.468(14) .
C20 H20 0.9300 .
C21 C22 1.413(14) .
C21 H21 0.9300 .
C22 C23 1.312(13) .
C22 O16 1.403(11) .
C23 C24 1.380(12) .
C23 H23 0.9300 .
C24 H24 0.9300 .
C25 O16 1.370(11) .
C25 C30 1.421(16) .
C25 C26 1.434(17) .
C26 C27 1.367(16) .
C26 O17 1.435(11) .
C27 C28 1.268(16) .
C27 H27 0.9300 .
C28 C29 1.349(15) .
C28 H28 0.9300 .
C29 C30 1.302(12) .
C29 C31 1.521(13) .
C30 H30 0.9300 .
C31 C34 1.35(2) .
C31 C33 1.481(14) .
C31 C32 1.58(2) .
C32 H32A 0.9600 .
C32 H32B 0.9600 .
C32 H32C 0.9600 .
C33 H33A 0.9600 .
C33 H33B 0.9600 .
C33 H33C 0.9600 .
C34 H34A 0.9600 .
C34 H34B 0.9600 .
C34 H34C 0.9600 .
C35 C36 1.332(11) .
C35 C41 1.488(10) .
C35 C40 1.567(15) .
C36 C37 1.385(11) .
C36 H36 0.9300 .
C37 C38 1.492(17) .
C37 H37 0.9300 .
C38 O17 1.385(13) 3_565
C38 C39 1.397(16) .
C39 C40 1.379(13) .
C39 H39 0.9300 .
C40 H40 0.9300 .
C41 O6 1.258(8) .
C41 O7 1.264(9) .
C42 O9 1.244(9) .
C42 O8 1.273(9) .
C42 C43 1.528(10) .
C43 C44 1.362(11) .
C43 C48 1.381(12) .
C44 C45 1.367(12) .
C44 H44 0.9300 .
C45 C46 1.370(14) .
C45 H45 0.9300 .
C46 C47 1.372(13) .
C46 O19 1.379(11) 2
C47 C48 1.375(13) .
C47 H47 0.9300 .
C48 H48 0.9300 .
C49 O10 1.252(9) .
C49 O11 1.287(9) .
C49 C50 1.479(10) .
C50 C51 1.379(11) .
C50 C55 1.407(11) .
C51 C52 1.419(12) .
C51 H51 0.9300 .
C52 C53 1.402(13) .
C52 H52 0.9300 .
C53 C54 1.363(13) .
C53 O15 1.393(10) 3_566
C54 C55 1.332(11) .
C54 H54 0.9300 .
C55 H55 0.9300 .
C56 O12 1.251(8) .
C56 O13 1.251(8) .
C56 C57 1.498(10) .
C57 C62 1.371(11) .
C57 C58 1.391(10) .
C58 C59 1.411(10) .
C58 H58 0.9300 .
C59 C60 1.322(12) .
C59 H59 0.9300 .
C60 C61 1.344(14) .
C60 O18 1.388(11) .
C61 C62 1.361(14) .
C61 H61 0.9300 .
C62 H62 0.9300 .
C63 O18 1.376(16) .
C63 C64 1.38(2) .
C63 C68 1.395(17) .
C64 O19 1.386(14) .
C64 C65 1.41(2) .
C65 C66 1.37(2) .
C65 H65 0.9300 .
C66 C67 1.48(3) .
C66 H66 0.9300 .
C67 C68 1.35(2) .
C67 C69 1.499(19) .
C68 H68 0.9300 .
C69 C72 1.51(4) .
C69 C71 1.54(4) .
C69 C70 1.59(2) .
C70 H70A 0.9600 .
C70 H70B 0.9600 .
C70 H70C 0.9600 .
C71 H71A 0.9600 .
C71 H71B 0.9600 .
C71 H71C 0.9600 .
C72 H72A 0.9600 .
C72 H72B 0.9600 .
C72 H72C 0.9600 .
C73 O20 1.182(13) .
C73 N1 1.342(19) .
C73 H73 0.9300 .
C74 N1 1.36(2) .
C74 H74A 0.9600 .
C74 H74B 0.9600 .
C74 H74C 0.9600 .
C75 N1 1.62(3) .
C75 H75A 0.9600 .
C75 H75B 0.9600 .
C75 H75C 0.9600 .
C76 O21 1.187(10) .
C76 N2 1.337(11) .
C76 H76 0.9300 .
C77 N2 1.313(15) .
C77 H77A 0.9600 .
C77 H77B 0.9600 .
C77 H77C 0.9600 .
C78 N2 1.479(14) .
C78 H78A 0.9600 .
C78 H78B 0.9600 .
C78 H78C 0.9600 .
C79 C80 1.36(4) .
C80 C81 1.51(5) .
C81 C82 1.3900 .
C81 C86 1.3900 .
C82 C83 1.3900 .
C83 C84 1.3900 .
C84 C85 1.3900 .
C85 C86 1.3900 .
C87 C88 1.57(4) .
C88 C89 1.71(4) .
C89 C90 1.3900 .
C89 C94 1.3900 .
C90 C91 1.3900 .
C91 C92 1.3900 .
C92 C93 1.3900 .
C93 C94 1.3900 .
C95 C96 1.54(4) .
C96 C97 1.65(3) .
C97 C98 1.3900 .
C97 C102 1.3900 .
C98 C99 1.3900 .
C99 C100 1.3900 .
C100 C101 1.3900 .
C101 C102 1.3900 .
O15 C53 1.393(10) 3_566
O17 C38 1.385(13) 3_565
O19 C46 1.379(11) 2_545
